data_4074053
loop_
_publ_author_name
'Wu, De-Hong'
'Xu, Bao-Hua'
'Li, Yi-Zhi'
'Yan, Hong'

_publ_section_title
;
 Diruthenium Half-Sandwich Complexes Containing One \m-E2(E = S, Se) Unit
 and Two Chelating 1,2-Dicarba-closo-dodecaborane-1,2-dithiolate
 Ligands:&#x00A0; Reactivity Studies with Methyl Acetylene Carboxylates
;
_journal_issue 25
_journal_name_full Organometallics
_journal_page_first 6300
_journal_paper_doi 10.1021/om7008556
_journal_volume 26
_journal_year 2007
_chemical_formula_moiety 'C20 H40 B20 O4 Ru2 S4 Se2, H1.40 O0.70, 0.3(H2 O)'
_chemical_formula_sum 'C20 H42 B20 O5 Ru2 S4 Se2'
_chemical_formula_weight 1067.08
_chemical_name_systematic
; 
 ? 
;
_space_group_IT_number 2
_symmetry_cell_setting triclinic
_symmetry_space_group_name_Hall '-P 1'
_symmetry_space_group_name_H-M 'P -1'
_atom_sites_solution_hydrogens geom
_atom_sites_solution_primary direct
_atom_sites_solution_secondary difmap
_audit_creation_method SHELXL-97
_cell_angle_alpha 92.990(2)
_cell_angle_beta 103.591(2)
_cell_angle_gamma 108.031(2)
_cell_formula_units_Z 2
_cell_length_a 12.8264(17)
_cell_length_b 13.6352(17)
_cell_length_c 13.7639(17)
_cell_measurement_reflns_used 2352
_cell_measurement_temperature 291(2)
_cell_measurement_theta_max 22.82
_cell_measurement_theta_min 2.35
_cell_volume 2204.5(5)
_computing_cell_refinement 'Bruker SMART'
_computing_data_collection 'Bruker SMART'
_computing_data_reduction 'Bruker SAINT'
_computing_molecular_graphics 'Bruker SHELXTL'
_computing_publication_material 'Bruker SHELXTL'
_computing_structure_refinement 'Bruker SHELXTL'
_computing_structure_solution 'Bruker SHELXTL'
_diffrn_ambient_temperature 291(2)
_diffrn_measured_fraction_theta_full 0.981
_diffrn_measured_fraction_theta_max 0.981
_diffrn_measurement_device_type 'CCD area detector'
_diffrn_measurement_method 'phi and omega scans'
_diffrn_radiation_monochromator graphite
_diffrn_radiation_source 'sealed tube'
_diffrn_radiation_type MoK\a
_diffrn_radiation_wavelength 0.71073
_diffrn_reflns_av_R_equivalents 0.0325
_diffrn_reflns_av_sigmaI/netI 0.0696
_diffrn_reflns_limit_h_max 15
_diffrn_reflns_limit_h_min -13
_diffrn_reflns_limit_k_max 13
_diffrn_reflns_limit_k_min -16
_diffrn_reflns_limit_l_max 14
_diffrn_reflns_limit_l_min -16
_diffrn_reflns_number 12214
_diffrn_reflns_theta_full 26.00
_diffrn_reflns_theta_max 26.00
_diffrn_reflns_theta_min 1.73
_exptl_absorpt_coefficient_mu 2.556
_exptl_absorpt_correction_T_max 0.63
_exptl_absorpt_correction_T_min 0.46
_exptl_absorpt_correction_type multi-scan
_exptl_absorpt_process_details '(SADABS; Bruker, 2000)'
_exptl_crystal_colour red
_exptl_crystal_density_diffrn 1.608
_exptl_crystal_density_method 'not measured'
_exptl_crystal_description block
_exptl_crystal_F_000 1044
_exptl_crystal_size_max 0.30
_exptl_crystal_size_mid 0.26
_exptl_crystal_size_min 0.18
_refine_diff_density_max 0.736
_refine_diff_density_min -1.114
_refine_diff_density_rms 0.143
_refine_ls_extinction_method none
_refine_ls_goodness_of_fit_ref 1.050
_refine_ls_hydrogen_treatment constr
_refine_ls_matrix_type full
_refine_ls_number_parameters 501
_refine_ls_number_reflns 8501
_refine_ls_number_restraints 0
_refine_ls_restrained_S_all 1.050
_refine_ls_R_factor_all 0.0769
_refine_ls_R_factor_gt 0.0595
_refine_ls_shift/su_max 0.000
_refine_ls_shift/su_mean 0.000
_refine_ls_structure_factor_coef Fsqd
_refine_ls_weighting_details 'calc w=1/[\s^2^(Fo^2^)+(0.07P)^2^+1.99P] where P=(Fo^2^+2Fc^2^)/3'
_refine_ls_weighting_scheme calc
_refine_ls_wR_factor_gt 0.1286
_refine_ls_wR_factor_ref 0.1324
_reflns_number_gt 6294
_reflns_number_total 8501
_reflns_threshold_expression >2sigma(I)
_cod_data_source_file om7008556-file002.cif
_cod_data_source_block 4Se
_cod_depositor_comments
;
The following automatic conversions were performed:

'_symmetry_cell_setting' value 'Triclinic' changed to 'triclinic'
according to /home/saulius/struct/CIF-dictionaries/cif_core.dic
dictionary named 'cif_core.dic' version 2.4.1 from 2010-06-29.

Automatic conversion script
Id: cif_fix_values 1715 2011-07-08 13:25:40Z adriana 
;
_cod_original_sg_symbol_Hall '-P 1  '
_cod_original_sg_symbol_H-M 'P-1   '
_cod_database_code 4074053

loop_
_symmetry_equiv_pos_as_xyz
'x, y, z'
'-x, -y, -z'

loop_
_atom_site_label
_atom_site_type_symbol
_atom_site_fract_x
_atom_site_fract_y
_atom_site_fract_z
_atom_site_U_iso_or_equiv
_atom_site_adp_type
_atom_site_occupancy
_atom_site_symmetry_multiplicity
_atom_site_calc_flag
_atom_site_refinement_flags
B1 B 0.7799(8) 0.5332(6) 0.0986(6) 0.0410(18) Uani 1 1 d .
H10D H 0.7068 0.5026 0.0511 0.049 Uiso 1 1 d R
B2 B 0.9099(8) 0.5786(7) 0.0575(7) 0.049(2) Uani 1 1 d .
H10E H 0.9093 0.5730 -0.0124 0.059 Uiso 1 1 d R
B3 B 1.0076(7) 0.6933(8) 0.1416(7) 0.048(2) Uani 1 1 d .
H10F H 1.0587 0.7498 0.1194 0.057 Uiso 1 1 d R
B4 B 0.9356(7) 0.7204(8) 0.2341(6) 0.049(2) Uani 1 1 d .
H10G H 0.9475 0.7908 0.2603 0.059 Uiso 1 1 d R
B5 B 0.8856(8) 0.4709(8) 0.1300(6) 0.052(2) Uani 1 1 d .
H10H H 0.8717 0.4014 0.0996 0.063 Uiso 1 1 d R
B6 B 1.0273(10) 0.5729(8) 0.1589(7) 0.062(3) Uani 1 1 d .
H10I H 1.0915 0.5591 0.1446 0.075 Uiso 1 1 d R
B7 B 1.0374(8) 0.6515(7) 0.2660(7) 0.049(2) Uani 1 1 d .
H10J H 1.1105 0.6846 0.3129 0.058 Uiso 1 1 d R
B8 B 0.9137(8) 0.6098(7) 0.3080(7) 0.052(2) Uani 1 1 d .
H10K H 0.9086 0.6158 0.3764 0.062 Uiso 1 1 d R
B9 B 0.8161(9) 0.4944(7) 0.2214(7) 0.054(2) Uani 1 1 d .
H10L H 0.7619 0.4418 0.2448 0.064 Uiso 1 1 d R
B10 B 0.9659(8) 0.5174(7) 0.2596(7) 0.051(2) Uani 1 1 d .
H11A H 0.9984 0.4751 0.3024 0.061 Uiso 1 1 d R
B11 B 0.4877(7) 0.8300(7) 0.2934(6) 0.046(2) Uani 1 1 d .
H11B H 0.5174 0.7872 0.3375 0.056 Uiso 1 1 d R
B12 B 0.3385(7) 0.7964(7) 0.2328(7) 0.048(2) Uani 1 1 d .
H11C H 0.2852 0.7340 0.2444 0.058 Uiso 1 1 d R
B13 B 0.3207(7) 0.8361(6) 0.1105(7) 0.0399(17) Uani 1 1 d .
H11D H 0.2578 0.7971 0.0549 0.048 Uiso 1 1 d R
B14 B 0.4610(7) 0.8972(6) 0.0935(7) 0.0400(18) Uani 1 1 d .
H11E H 0.4762 0.8922 0.0286 0.048 Uiso 1 1 d R
B15 B 0.4088(8) 0.9046(8) 0.3260(7) 0.054(2) Uani 1 1 d .
H11F H 0.3945 0.9069 0.3913 0.065 Uiso 1 1 d R
B16 B 0.3065(10) 0.9121(9) 0.2152(7) 0.060(3) Uani 1 1 d .
H11G H 0.2345 0.9179 0.2179 0.072 Uiso 1 1 d R
B17 B 0.3833(7) 0.9755(7) 0.1269(8) 0.052(2) Uani 1 1 d .
H11H H 0.3537 1.0169 0.0808 0.063 Uiso 1 1 d R
B18 B 0.5310(9) 1.0101(7) 0.1855(7) 0.051(2) Uani 1 1 d .
H11I H 0.5894 1.0696 0.1757 0.061 Uiso 1 1 d R
B19 B 0.5478(9) 0.9677(7) 0.3092(7) 0.053(2) Uani 1 1 d .
H11J H 0.6136 1.0036 0.3636 0.064 Uiso 1 1 d R
B20 B 0.4407(8) 1.0225(9) 0.2603(8) 0.060(3) Uani 1 1 d .
H12B H 0.4425 1.0886 0.2898 0.072 Uiso 1 1 d R
C1 C 0.8086(6) 0.6179(5) 0.2057(5) 0.0405(16) Uani 1 1 d .
C2 C 0.8608(5) 0.6651(5) 0.1111(5) 0.0349(14) Uani 1 1 d .
C3 C 0.5511(6) 0.8937(6) 0.2065(5) 0.0435(16) Uani 1 1 d .
C4 C 0.4310(6) 0.7922(5) 0.1620(5) 0.0419(16) Uani 1 1 d .
C5 C 0.7416(5) 0.7480(5) 0.3219(5) 0.0400(15) Uani 1 1 d .
C6 C 0.7359(6) 0.8420(5) 0.3103(6) 0.0444(17) Uani 1 1 d .
C7 C 0.7811(6) 0.7185(5) 0.4229(5) 0.0384(15) Uani 1 1 d .
C8 C 0.9258(5) 0.7489(5) 0.5723(5) 0.0352(14) Uani 1 1 d .
H8A H 0.8668 0.7372 0.6066 0.053 Uiso 1 1 calc R
H8B H 0.9922 0.8038 0.6112 0.053 Uiso 1 1 calc R
H8C H 0.9440 0.6863 0.5643 0.053 Uiso 1 1 calc R
C9 C 0.7953(6) 0.9379(6) 0.3917(5) 0.0445(17) Uani 1 1 d .
C10 C 0.8192(6) 1.0096(5) 0.5557(5) 0.0345(14) Uani 1 1 d .
H10A H 0.8993 1.0204 0.5765 0.052 Uiso 1 1 calc R
H10B H 0.7876 0.9964 0.6123 0.052 Uiso 1 1 calc R
H10C H 0.8073 1.0705 0.5302 0.052 Uiso 1 1 calc R
C11 C 0.6695(6) 0.6153(5) -0.2861(5) 0.0383(15) Uani 1 1 d .
C12 C 0.7639(6) 0.5932(6) -0.2265(5) 0.0418(16) Uani 1 1 d .
H12 H 0.7579 0.5226 -0.2110 0.050 Uiso 1 1 calc R
C13 C 0.8610(5) 0.6776(5) -0.1821(5) 0.0360(14) Uani 1 1 d .
H13 H 0.9198 0.6639 -0.1303 0.043 Uiso 1 1 calc R
C14 C 0.8672(6) 0.7826(6) -0.1840(5) 0.0421(16) Uani 1 1 d .
C15 C 0.7717(6) 0.8008(5) -0.2419(5) 0.0376(15) Uani 1 1 d .
H15 H 0.7677 0.8715 -0.2368 0.045 Uiso 1 1 calc R
C16 C 0.6728(6) 0.7168(5) -0.2916(5) 0.0350(14) Uani 1 1 d .
H16 H 0.6022 0.7308 -0.3207 0.042 Uiso 1 1 calc R
C17 C 0.5549(6) 0.5208(6) -0.3374(6) 0.0452(17) Uani 1 1 d .
H17A H 0.4931 0.5473 -0.3583 0.068 Uiso 1 1 calc R
H17B H 0.5386 0.4732 -0.2896 0.068 Uiso 1 1 calc R
H17C H 0.5642 0.4851 -0.3951 0.068 Uiso 1 1 calc R
C18 C 0.9776(6) 0.8677(6) -0.1257(6) 0.0472(17) Uani 1 1 d .
H18 H 0.9900 0.8601 -0.0539 0.057 Uiso 1 1 calc R
C19 C 1.0798(6) 0.8563(6) -0.1601(5) 0.0407(16) Uani 1 1 d .
H19A H 1.0803 0.7862 -0.1574 0.061 Uiso 1 1 calc R
H19B H 1.1491 0.9036 -0.1162 0.061 Uiso 1 1 calc R
H19C H 1.0738 0.8720 -0.2279 0.061 Uiso 1 1 calc R
C20 C 0.9684(6) 0.9766(5) -0.1392(5) 0.0378(15) Uani 1 1 d .
H20A H 0.9336 0.9781 -0.2087 0.057 Uiso 1 1 calc R
H20B H 1.0430 1.0279 -0.1192 0.057 Uiso 1 1 calc R
H20C H 0.9228 0.9917 -0.0981 0.057 Uiso 1 1 calc R
O1 O 0.7250(5) 0.6453(5) 0.4535(4) 0.0615(16) Uani 1 1 d .
O2 O 0.8860(5) 0.7790(4) 0.4713(4) 0.0527(13) Uani 1 1 d .
O3 O 0.8609(5) 1.0123(5) 0.3779(5) 0.0680(17) Uani 1 1 d .
O4 O 0.7629(5) 0.9192(4) 0.4755(4) 0.0537(13) Uani 1 1 d .
O5 O 0.3746(11) 0.6849(10) 0.5013(10) 0.049(3) Uani 0.40 1 d P
H5B H 0.4345 0.6707 0.5263 0.073 Uiso 0.40 1 d PR
H5C H 0.3667 0.6872 0.4384 0.073 Uiso 0.40 1 d PR
O6 O 0.262(2) 0.7402(16) 0.6090(16) 0.091(8) Uani 0.30 1 d P
H6D H 0.3239 0.7624 0.5920 0.109 Uiso 0.30 1 d PR
H6A H 0.2174 0.6863 0.5688 0.109 Uiso 0.30 1 d PR
O7 O 0.283(2) 0.613(2) 0.522(2) 0.098(9) Uani 0.30 1 d P
H7B H 0.2372 0.5841 0.4648 0.147 Uiso 0.30 1 d PR
H7C H 0.3050 0.5676 0.5527 0.147 Uiso 0.30 1 d PR
Ru1 Ru 0.62506(4) 0.72076(4) 0.08393(4) 0.03164(14) Uani 1 1 d .
Ru2 Ru 0.71657(4) 0.69980(4) -0.13347(4) 0.02968(13) Uani 1 1 d .
S1 S 0.67999(13) 0.64424(12) 0.21842(11) 0.0298(3) Uani 1 1 d .
S2 S 0.80199(12) 0.75532(11) 0.04440(12) 0.0293(3) Uani 1 1 d .
S3 S 0.67949(12) 0.87084(12) 0.18686(12) 0.0308(3) Uani 1 1 d .
S4 S 0.43955(13) 0.67346(11) 0.10954(11) 0.0297(3) Uani 1 1 d .
Se1 Se 0.56124(5) 0.75751(5) -0.09377(4) 0.02702(14) Uani 1 1 d .
Se2 Se 0.55530(5) 0.58926(5) -0.07403(5) 0.03083(15) Uani 1 1 d .

loop_
_atom_site_aniso_label
_atom_site_aniso_U_11
_atom_site_aniso_U_22
_atom_site_aniso_U_33
_atom_site_aniso_U_23
_atom_site_aniso_U_13
_atom_site_aniso_U_12
B1 0.054(5) 0.023(3) 0.045(4) 0.003(3) 0.015(4) 0.011(3)
B2 0.054(5) 0.048(5) 0.041(4) -0.008(4) 0.009(4) 0.014(4)
B3 0.026(4) 0.061(5) 0.049(5) -0.010(4) -0.001(3) 0.015(4)
B4 0.033(4) 0.077(6) 0.027(4) 0.000(4) 0.006(3) 0.006(4)
B5 0.062(6) 0.052(5) 0.032(4) -0.002(4) 0.007(4) 0.009(4)
B6 0.073(7) 0.062(6) 0.049(5) -0.007(5) 0.005(5) 0.028(5)
B7 0.044(5) 0.056(5) 0.046(5) 0.013(4) 0.014(4) 0.014(4)
B8 0.048(5) 0.056(5) 0.046(5) -0.005(4) 0.003(4) 0.020(4)
B9 0.070(6) 0.040(5) 0.038(4) 0.003(4) 0.005(4) 0.008(4)
B10 0.044(5) 0.052(5) 0.043(5) -0.003(4) 0.001(4) 0.006(4)
B11 0.044(5) 0.051(5) 0.040(4) -0.008(4) 0.015(4) 0.010(4)
B12 0.041(4) 0.049(5) 0.051(5) 0.012(4) 0.011(4) 0.011(4)
B13 0.035(4) 0.031(4) 0.055(5) 0.006(3) 0.011(4) 0.012(3)
B14 0.044(4) 0.031(4) 0.058(5) 0.010(3) 0.016(4) 0.028(3)
B15 0.062(6) 0.057(6) 0.051(5) 0.005(4) 0.026(4) 0.022(5)
B16 0.067(6) 0.076(7) 0.048(5) -0.001(5) 0.022(5) 0.035(5)
B17 0.032(4) 0.050(5) 0.071(6) 0.010(4) 0.012(4) 0.008(4)
B18 0.070(6) 0.035(4) 0.043(5) -0.004(3) 0.007(4) 0.017(4)
B19 0.060(6) 0.049(5) 0.055(5) 0.008(4) 0.025(5) 0.015(4)
B20 0.053(6) 0.070(6) 0.064(6) -0.006(5) 0.017(5) 0.031(5)
C1 0.039(4) 0.040(4) 0.038(4) 0.006(3) 0.009(3) 0.008(3)
C2 0.033(3) 0.041(4) 0.028(3) 0.012(3) 0.011(3) 0.006(3)
C3 0.037(4) 0.049(4) 0.040(4) 0.011(3) 0.008(3) 0.008(3)
C4 0.040(4) 0.033(3) 0.046(4) 0.008(3) -0.002(3) 0.012(3)
C5 0.024(3) 0.040(4) 0.046(4) 0.004(3) -0.003(3) 0.006(3)
C6 0.048(4) 0.033(4) 0.045(4) 0.009(3) 0.011(3) 0.002(3)
C7 0.042(4) 0.027(3) 0.041(4) 0.002(3) 0.009(3) 0.006(3)
C8 0.023(3) 0.031(3) 0.042(4) 0.003(3) 0.003(3) 0.000(2)
C9 0.042(4) 0.040(4) 0.041(4) 0.016(3) -0.003(3) 0.008(3)
C10 0.034(3) 0.035(3) 0.036(3) 0.009(3) 0.012(3) 0.011(3)
C11 0.037(4) 0.044(4) 0.040(4) 0.010(3) 0.015(3) 0.019(3)
C12 0.036(4) 0.040(4) 0.041(4) 0.012(3) 0.007(3) 0.001(3)
C13 0.030(3) 0.031(3) 0.047(4) 0.009(3) 0.012(3) 0.008(3)
C14 0.037(4) 0.042(4) 0.041(4) 0.012(3) 0.006(3) 0.006(3)
C15 0.041(4) 0.040(4) 0.030(3) 0.007(3) 0.015(3) 0.007(3)
C16 0.041(4) 0.036(3) 0.034(3) 0.013(3) 0.017(3) 0.015(3)
C17 0.055(4) 0.045(4) 0.047(4) 0.011(3) 0.013(3) 0.031(4)
C18 0.047(4) 0.045(4) 0.048(4) 0.011(3) 0.012(3) 0.014(3)
C19 0.048(4) 0.044(4) 0.032(3) 0.011(3) 0.011(3) 0.018(3)
C20 0.036(3) 0.040(4) 0.036(3) 0.011(3) 0.008(3) 0.010(3)
O1 0.058(3) 0.071(4) 0.055(3) 0.026(3) 0.023(3) 0.013(3)
O2 0.050(3) 0.052(3) 0.045(3) -0.001(3) 0.007(2) 0.024(3)
O3 0.063(4) 0.054(4) 0.058(4) -0.018(3) 0.004(3) -0.008(3)
O4 0.053(3) 0.060(3) 0.043(3) -0.009(2) 0.013(2) 0.014(3)
O5 0.045(7) 0.049(7) 0.053(8) 0.015(6) 0.008(6) 0.019(6)
O6 0.13(2) 0.047(12) 0.060(13) 0.008(10) 0.013(14) -0.005(13)
O7 0.12(2) 0.077(16) 0.11(2) 0.051(16) 0.017(17) 0.054(16)
Ru1 0.0305(3) 0.0316(3) 0.0318(3) 0.0018(2) 0.0090(2) 0.0085(2)
Ru2 0.0327(3) 0.0288(3) 0.0302(3) 0.00440(19) 0.0110(2) 0.0119(2)
S1 0.0292(7) 0.0306(8) 0.0312(7) 0.0037(6) 0.0124(6) 0.0087(6)
S2 0.0267(7) 0.0280(7) 0.0349(8) 0.0019(6) 0.0113(6) 0.0095(6)
S3 0.0264(7) 0.0299(7) 0.0383(8) 0.0025(6) 0.0117(6) 0.0101(6)
S4 0.0291(7) 0.0286(7) 0.0332(8) -0.0003(6) 0.0170(6) 0.0061(6)
Se1 0.0300(3) 0.0281(3) 0.0312(3) 0.0066(2) 0.0107(2) 0.0188(2)
Se2 0.0324(3) 0.0272(3) 0.0309(3) 0.0013(2) 0.0098(2) 0.0064(2)

loop_
_atom_type_symbol
_atom_type_description
_atom_type_scat_dispersion_real
_atom_type_scat_dispersion_imag
_atom_type_scat_source
C C 0.0033 0.0016 'International Tables Vol C Tables 4.2.6.8 and 6.1.1.4'
H H 0.0000 0.0000 'International Tables Vol C Tables 4.2.6.8 and 6.1.1.4'
B B 0.0013 0.0007 'International Tables Vol C Tables 4.2.6.8 and 6.1.1.4'
O O 0.0106 0.0060 'International Tables Vol C Tables 4.2.6.8 and 6.1.1.4'
S S 0.1246 0.1234 'International Tables Vol C Tables 4.2.6.8 and 6.1.1.4'
Se Se -0.0929 2.2259 'International Tables Vol C Tables 4.2.6.8 and 6.1.1.4'
Ru Ru -1.2594 0.8363 'International Tables Vol C Tables 4.2.6.8 and 6.1.1.4'

loop_
_geom_angle_atom_site_label_1
_geom_angle_atom_site_label_2
_geom_angle_atom_site_label_3
_geom_angle
C1 B1 C2 57.5(4)
C1 B1 B5 103.1(6)
C2 B1 B5 103.2(6)
C1 B1 B9 59.2(5)
C2 B1 B9 105.7(6)
B5 B1 B9 59.1(5)
C1 B1 B2 103.1(5)
C2 B1 B2 57.0(4)
B5 B1 B2 59.9(5)
B9 B1 B2 107.7(7)
C1 B1 H10D 125.5
C2 B1 H10D 123.1
B5 B1 H10D 124.9
B9 B1 H10D 123.4
B2 B1 H10D 121.6
C2 B2 B5 104.6(6)
C2 B2 B3 59.3(4)
B5 B2 B3 108.1(6)
C2 B2 B6 103.3(6)
B5 B2 B6 61.4(6)
B3 B2 B6 57.9(5)
C2 B2 B1 59.4(4)
B5 B2 B1 59.3(5)
B3 B2 B1 109.1(6)
B6 B2 B1 108.1(7)
C2 B2 H10E 122.8
B5 B2 H10E 124.9
B3 B2 H10E 119.0
B6 B2 H10E 123.6
B1 B2 H10E 122.1
C2 B3 B6 104.6(7)
C2 B3 B2 57.5(4)
B6 B3 B2 61.4(5)
C2 B3 B4 58.2(4)
B6 B3 B4 107.3(7)
B2 B3 B4 106.7(6)
C2 B3 B7 102.5(6)
B6 B3 B7 57.8(5)
B2 B3 B7 105.7(7)
B4 B3 B7 59.9(5)
C2 B3 H10F 124.0
B6 B3 H10F 124.4
B2 B3 H10F 123.0
B4 B3 H10F 119.9
B7 B3 H10F 124.8
C1 B4 C2 57.6(4)
C1 B4 B7 100.8(7)
C2 B4 B7 103.0(6)
C1 B4 B3 104.3(6)
C2 B4 B3 58.5(4)
B7 B4 B3 60.1(5)
C1 B4 B8 58.1(5)
C2 B4 B8 104.5(6)
B7 B4 B8 57.1(5)
B3 B4 B8 106.9(7)
C1 B4 H10G 126.3
C2 B4 H10G 123.5
B7 B4 H10G 125.6
B3 B4 H10G 120.7
B8 B4 H10G 124.4
B9 B5 B1 60.5(5)
B9 B5 B10 60.0(5)
B1 B5 B10 108.4(7)
B9 B5 B2 109.5(7)
B1 B5 B2 60.8(5)
B10 B5 B2 108.8(6)
B9 B5 B6 108.1(6)
B1 B5 B6 107.9(7)
B10 B5 B6 60.2(5)
B2 B5 B6 59.7(5)
B9 B5 H10H 121.0
B1 B5 H10H 120.9
B10 B5 H10H 121.8
B2 B5 H10H 120.7
B6 B5 H10H 122.4
B7 B6 B3 63.1(5)
B7 B6 B2 109.2(7)
B3 B6 B2 60.7(5)
B7 B6 B10 59.1(5)
B3 B6 B10 110.4(7)
B2 B6 B10 106.9(7)
B7 B6 B5 106.0(7)
B3 B6 B5 108.4(7)
B2 B6 B5 58.9(5)
B10 B6 B5 58.7(5)
B7 B6 H10I 122.9
B3 B6 H10I 120.4
B2 B6 H10I 121.0
B10 B6 H10I 121.9
B5 B6 H10I 121.7
B6 B7 B8 111.8(7)
B6 B7 B10 63.4(6)
B8 B7 B10 60.4(5)
B6 B7 B4 108.5(7)
B8 B7 B4 62.3(5)
B10 B7 B4 110.3(7)
B6 B7 B3 59.1(5)
B8 B7 B3 111.0(6)
B10 B7 B3 110.6(6)
B4 B7 B3 60.0(5)
B6 B7 H10J 119.2
B8 B7 H10J 120.9
B10 B7 H10J 120.7
B4 B7 H10J 121.0
B3 B7 H10J 119.4
C1 B8 B7 103.1(6)
C1 B8 B10 103.7(6)
B7 B8 B10 60.0(5)
C1 B8 B9 58.2(5)
B7 B8 B9 106.9(7)
B10 B8 B9 59.6(5)
C1 B8 B4 57.5(4)
B7 B8 B4 60.6(5)
B10 B8 B4 108.7(7)
B9 B8 B4 107.2(6)
C1 B8 H10K 123.2
B7 B8 H10K 127.1
B10 B8 H10K 122.5
B9 B8 H10K 118.1
B4 B8 H10K 123.4
C1 B9 B5 103.2(6)
C1 B9 B10 102.9(6)
B5 B9 B10 60.9(6)
C1 B9 B1 58.1(4)
B5 B9 B1 60.4(5)
B10 B9 B1 109.1(7)
C1 B9 B8 58.3(5)
B5 B9 B8 107.1(7)
B10 B9 B8 58.4(5)
B1 B9 B8 107.9(6)
C1 B9 H10L 124.0
B5 B9 H10L 125.2
B10 B9 H10L 123.3
B1 B9 H10L 121.6
B8 B9 H10L 120.0
B7 B10 B8 59.7(5)
B7 B10 B9 108.5(7)
B8 B10 B9 61.9(5)
B7 B10 B5 106.8(7)
B8 B10 B5 108.4(7)
B9 B10 B5 59.1(5)
B7 B10 B6 57.5(5)
B8 B10 B6 106.5(7)
B9 B10 B6 108.2(7)
B5 B10 B6 61.2(5)
B7 B10 H11A 121.4
B8 B10 H11A 121.4
B9 B10 H11A 122.4
B5 B10 H11A 122.6
B6 B10 H11A 121.5
C3 B11 B15 105.2(7)
C3 B11 C4 57.4(4)
B15 B11 C4 104.6(6)
C3 B11 B19 58.5(5)
B15 B11 B19 61.4(5)
C4 B11 B19 105.4(6)
C3 B11 B12 103.0(6)
B15 B11 B12 59.2(5)
C4 B11 B12 57.5(5)
B19 B11 B12 107.6(7)
C3 B11 H11B 125.1
B15 B11 H11B 123.3
C4 B11 H11B 122.8
B19 B11 H11B 123.2
B12 B11 H11B 122.3
C4 B12 B15 106.7(6)
C4 B12 B16 106.8(6)
B15 B12 B16 61.3(6)
C4 B12 B13 58.9(4)
B15 B12 B13 110.5(6)
B16 B12 B13 61.3(5)
C4 B12 B11 60.3(5)
B15 B12 B11 59.0(5)
B16 B12 B11 108.6(7)
B13 B12 B11 109.4(6)
C4 B12 H11C 121.6
B15 B12 H11C 122.3
B16 B12 H11C 122.9
B13 B12 H11C 120.2
B11 B12 H11C 120.3
C4 B13 B12 58.6(5)
C4 B13 B17 104.9(6)
B12 B13 B17 107.4(6)
C4 B13 B16 104.7(6)
B12 B13 B16 58.9(5)
B17 B13 B16 60.9(5)
C4 B13 B14 59.3(4)
B12 B13 B14 107.5(6)
B17 B13 B14 59.1(4)
B16 B13 B14 107.8(6)
C4 B13 H11D 122.9
B12 B13 H11D 121.6
B17 B13 H11D 123.6
B16 B13 H11D 123.4
B14 B13 H11D 121.4
C3 B14 C4 57.8(4)
C3 B14 B17 103.8(6)
C4 B14 B17 104.6(6)
C3 B14 B18 58.5(5)
C4 B14 B18 105.6(6)
B17 B14 B18 59.7(5)
C3 B14 B13 103.8(6)
C4 B14 B13 57.8(4)
B17 B14 B13 60.1(4)
B18 B14 B13 107.8(6)
C3 B14 H11E 125.5
C4 B14 H11E 123.5
B17 B14 H11E 123.4
B18 B14 H11E 122.8
B13 B14 H11E 121.8
B11 B15 B12 61.8(5)
B11 B15 B16 109.5(7)
B12 B15 B16 59.7(6)
B11 B15 B19 60.0(5)
B12 B15 B19 108.5(7)
B16 B15 B19 107.5(7)
B11 B15 B20 106.8(6)
B12 B15 B20 107.4(7)
B16 B15 B20 60.5(6)
B19 B15 B20 57.9(5)
B11 B15 H11F 121.4
B12 B15 H11F 122.5
B16 B15 H11F 121.5
B19 B15 H11F 121.5
B20 B15 H11F 121.9
B12 B16 B15 59.0(5)
B12 B16 B13 59.8(5)
B15 B16 B13 107.4(7)
B12 B16 B17 106.8(6)
B15 B16 B17 108.2(7)
B13 B16 B17 59.3(5)
B12 B16 B20 107.8(7)
B15 B16 B20 61.7(6)
B13 B16 B20 106.9(7)
B17 B16 B20 59.0(6)
B12 B16 H11G 122.2
B15 B16 H11G 121.9
B13 B16 H11G 121.7
B17 B16 H11G 122.2
B20 B16 H11G 122.2
B18 B17 B14 60.3(5)
B18 B17 B13 108.8(7)
B14 B17 B13 60.8(5)
B18 B17 B20 58.7(5)
B14 B17 B20 107.8(7)
B13 B17 B20 108.9(7)
B18 B17 B16 107.8(7)
B14 B17 B16 108.3(7)
B13 B17 B16 59.8(5)
B20 B17 B16 61.0(6)
B18 B17 H11H 121.7
B14 B17 H11H 121.9
B13 B17 H11H 121.5
B20 B17 H11H 121.0
B16 B17 H11H 121.5
C3 B18 B20 104.5(7)
C3 B18 B17 104.2(6)
B20 B18 B17 61.6(6)
C3 B18 B14 58.8(4)
B20 B18 B14 109.8(7)
B17 B18 B14 60.0(5)
C3 B18 B19 57.9(5)
B20 B18 B19 59.6(6)
B17 B18 B19 108.1(7)
B14 B18 B19 107.9(6)
C3 B18 H11I 123.0
B20 B18 H11I 121.4
B17 B18 H11I 125.8
B14 B18 H11I 122.9
B19 B18 H11I 118.4
C3 B19 B11 59.3(5)
C3 B19 B20 103.9(7)
B11 B19 B20 109.8(7)
C3 B19 B15 103.6(6)
B11 B19 B15 58.6(5)
B20 B19 B15 63.0(6)
C3 B19 B18 58.1(5)
B11 B19 B18 108.4(7)
B20 B19 B18 58.7(6)
B15 B19 B18 108.4(7)
C3 B19 H11J 123.6
B11 B19 H11J 120.6
B20 B19 H11J 122.8
B15 B19 H11J 123.9
B18 B19 H11J 121.0
B18 B20 B19 61.7(5)
B18 B20 B17 59.6(5)
B19 B20 B17 108.2(7)
B18 B20 B16 107.6(7)
B19 B20 B16 106.2(7)
B17 B20 B16 60.0(5)
B18 B20 B15 107.7(7)
B19 B20 B15 59.1(5)
B17 B20 B15 105.8(7)
B16 B20 B15 57.8(6)
B18 B20 H12B 122.9
B19 B20 H12B 121.7
B17 B20 H12B 123.1
B16 B20 H12B 121.6
B15 B20 H12B 121.7
C2 C1 B1 62.3(4)
C2 C1 B4 61.3(4)
B1 C1 B4 116.4(6)
C2 C1 B9 112.2(6)
B1 C1 B9 62.7(5)
B4 C1 B9 117.3(6)
C2 C1 B8 112.5(6)
B1 C1 B8 116.0(6)
B4 C1 B8 64.4(5)
B9 C1 B8 63.5(5)
C2 C1 S1 116.3(5)
B1 C1 S1 111.0(5)
B4 C1 S1 118.5(5)
B9 C1 S1 118.1(5)
B8 C1 S1 123.4(5)
C1 C2 B2 110.4(5)
C1 C2 B4 61.0(4)
B2 C2 B4 115.6(6)
C1 C2 B3 110.7(5)
B2 C2 B3 63.2(5)
B4 C2 B3 63.3(5)
C1 C2 B1 60.2(4)
B2 C2 B1 63.6(5)
B4 C2 B1 114.3(5)
B3 C2 B1 115.7(6)
C1 C2 S2 117.7(5)
B2 C2 S2 124.8(5)
B4 C2 S2 110.6(5)
B3 C2 S2 118.1(5)
B1 C2 S2 120.7(5)
C4 C3 B19 112.5(6)
C4 C3 B18 112.2(6)
B19 C3 B18 63.9(5)
C4 C3 B14 62.0(4)
B19 C3 B14 116.1(6)
B18 C3 B14 62.7(5)
C4 C3 B11 62.6(4)
B19 C3 B11 62.2(5)
B18 C3 B11 115.6(6)
B14 C3 B11 116.1(6)
C4 C3 S3 114.3(5)
B19 C3 S3 124.7(5)
B18 C3 S3 119.6(5)
B14 C3 S3 110.9(5)
B11 C3 S3 118.9(5)
C3 C4 B12 108.7(6)
C3 C4 B13 109.7(5)
B12 C4 B13 62.4(5)
C3 C4 B14 60.2(4)
B12 C4 B14 113.5(6)
B13 C4 B14 62.9(4)
C3 C4 B11 60.1(4)
B12 C4 B11 62.2(5)
B13 C4 B11 113.8(6)
B14 C4 B11 112.5(6)
C3 C4 S4 118.8(5)
B12 C4 S4 122.9(5)
B13 C4 S4 121.5(5)
B14 C4 S4 116.4(5)
B11 C4 S4 117.7(5)
C6 C5 C7 122.0(7)
C6 C5 S1 120.8(6)
C7 C5 S1 116.4(5)
C5 C6 C9 124.4(7)
C5 C6 S3 119.9(6)
C9 C6 S3 114.6(5)
O1 C7 O2 125.1(7)
O1 C7 C5 122.5(6)
O2 C7 C5 112.3(6)
O2 C8 H8A 109.5
O2 C8 H8B 109.5
H8A C8 H8B 109.5
O2 C8 H8C 109.5
H8A C8 H8C 109.5
H8B C8 H8C 109.5
O3 C9 O4 127.8(7)
O3 C9 C6 121.9(7)
O4 C9 C6 110.3(6)
O4 C10 H10A 109.5
O4 C10 H10B 109.5
H10A C10 H10B 109.5
O4 C10 H10C 109.5
H10A C10 H10C 109.5
H10B C10 H10C 109.5
C16 C11 C12 120.4(6)
C16 C11 C17 120.5(6)
C12 C11 C17 118.8(6)
C16 C11 Ru2 70.2(4)
C12 C11 Ru2 71.3(4)
C17 C11 Ru2 126.3(5)
C13 C12 C11 116.9(7)
C13 C12 Ru2 71.9(4)
C11 C12 Ru2 71.0(4)
C13 C12 H12 121.4
C11 C12 H12 121.4
Ru2 C12 H12 121.4
C12 C13 C14 124.3(6)
C12 C13 Ru2 71.3(4)
C14 C13 Ru2 71.2(4)
C12 C13 H13 116.6
C14 C13 H13 116.6
Ru2 C13 H13 116.6
C15 C14 C13 116.7(6)
C15 C14 C18 124.8(6)
C13 C14 C18 118.5(6)
C15 C14 Ru2 70.3(4)
C13 C14 Ru2 71.5(4)
C18 C14 Ru2 129.8(5)
C14 C15 C16 120.6(6)
C14 C15 Ru2 72.5(4)
C16 C15 Ru2 70.4(4)
C14 C15 H15 119.1
C16 C15 H15 119.1
Ru2 C15 H15 119.1
C11 C16 C15 120.9(6)
C11 C16 Ru2 73.0(4)
C15 C16 Ru2 71.5(4)
C11 C16 H16 119.2
C15 C16 H16 119.2
Ru2 C16 H16 119.2
C11 C17 H17A 109.5
C11 C17 H17B 109.5
H17A C17 H17B 109.5
C11 C17 H17C 109.5
H17A C17 H17C 109.5
H17B C17 H17C 109.5
C14 C18 C19 110.8(6)
C14 C18 C20 110.6(6)
C19 C18 C20 110.3(6)
C14 C18 H18 108.3
C19 C18 H18 108.3
C20 C18 H18 108.3
C18 C19 H19A 109.5
C18 C19 H19B 109.5
H19A C19 H19B 109.5
C18 C19 H19C 109.5
H19A C19 H19C 109.5
H19B C19 H19C 109.5
C18 C20 H20A 109.5
C18 C20 H20B 109.5
H20A C20 H20B 109.5
C18 C20 H20C 109.5
H20A C20 H20C 109.5
H20B C20 H20C 109.5
C7 O2 C8 112.3(5)
C9 O4 C10 111.7(5)
H5B O5 H5C 109.5
H6D O6 H6A 109.5
H7B O7 H7C 109.5
S3 Ru1 S1 88.87(6)
S3 Ru1 S2 94.36(5)
S1 Ru1 S2 92.60(6)
S3 Ru1 S4 90.98(5)
S1 Ru1 S4 89.15(6)
S2 Ru1 S4 174.41(5)
S3 Ru1 Se1 107.55(5)
S1 Ru1 Se1 163.19(5)
S2 Ru1 Se1 82.77(4)
S4 Ru1 Se1 94.04(4)
S3 Ru1 Se2 161.76(5)
S1 Ru1 Se2 109.23(5)
S2 Ru1 Se2 82.87(4)
S4 Ru1 Se2 91.54(4)
Se1 Ru1 Se2 54.24(2)
C16 Ru2 C15 38.1(2)
C16 Ru2 C11 36.9(2)
C15 Ru2 C11 67.5(3)
C16 Ru2 C12 67.7(3)
C15 Ru2 C12 80.3(3)
C11 Ru2 C12 37.7(2)
C16 Ru2 C14 68.0(3)
C15 Ru2 C14 37.2(3)
C11 Ru2 C14 80.1(3)
C12 Ru2 C14 68.4(3)
C16 Ru2 C13 78.0(3)
C15 Ru2 C13 66.0(3)
C11 Ru2 C13 65.9(2)
C12 Ru2 C13 36.7(2)
C14 Ru2 C13 37.3(3)
C16 Ru2 S2 156.65(18)
C15 Ru2 S2 119.86(18)
C11 Ru2 S2 161.83(18)
C12 Ru2 S2 124.54(18)
C14 Ru2 S2 96.67(19)
C13 Ru2 S2 100.80(18)
C16 Ru2 Se2 114.27(18)
C15 Ru2 Se2 147.74(19)
C11 Ru2 Se2 98.12(18)
C12 Ru2 Se2 106.29(17)
C14 Ru2 Se2 173.4(2)
C13 Ru2 Se2 136.20(16)
S2 Ru2 Se2 83.01(4)
C16 Ru2 Se1 95.00(18)
C15 Ru2 Se1 103.0(2)
C11 Ru2 Se1 113.47(18)
C12 Ru2 Se1 147.79(17)
C14 Ru2 Se1 131.8(2)
C13 Ru2 Se1 168.69(16)
S2 Ru2 Se1 82.08(4)
Se2 Ru2 Se1 54.79(2)
C5 S1 C1 99.9(3)
C5 S1 Ru1 104.7(2)
C1 S1 Ru1 106.3(2)
C2 S2 Ru1 102.6(2)
C2 S2 Ru2 114.8(2)
Ru1 S2 Ru2 93.87(5)
C6 S3 C3 99.3(3)
C6 S3 Ru1 105.3(2)
C3 S3 Ru1 108.3(2)
C4 S4 Ru1 104.3(2)
Se2 Se1 Ru2 62.11(2)
Se2 Se1 Ru1 63.25(2)
Ru2 Se1 Ru1 87.80(2)
Se1 Se2 Ru2 63.10(2)
Se1 Se2 Ru1 62.51(2)
Ru2 Se2 Ru1 87.91(3)

loop_
_geom_bond_atom_site_label_1
_geom_bond_atom_site_label_2
_geom_bond_distance
B1 C1 1.717(10)
B1 C2 1.753(10)
B1 B5 1.796(14)
B1 B9 1.797(12)
B1 B2 1.823(13)
B1 H10D 0.9599
B2 C2 1.708(11)
B2 B5 1.807(13)
B2 B3 1.809(12)
B2 B6 1.822(14)
B2 H10E 0.9601
B3 C2 1.742(10)
B3 B6 1.757(14)
B3 B4 1.824(12)
B3 B7 1.826(13)
B3 H10F 0.9600
B4 C1 1.730(11)
B4 C2 1.735(10)
B4 B7 1.821(14)
B4 B8 1.850(14)
B4 H10G 0.9600
B5 B9 1.773(14)
B5 B10 1.806(12)
B5 B6 1.852(15)
B5 H10H 0.9601
B6 B7 1.731(14)
B6 B10 1.835(14)
B6 H10I 0.9600
B7 B8 1.755(13)
B7 B10 1.761(13)
B7 H10J 0.9601
B8 C1 1.741(11)
B8 B10 1.768(14)
B8 B9 1.830(13)
B8 H10K 0.9600
B9 C1 1.738(12)
B9 B10 1.789(14)
B9 H10L 0.9600
B10 H11A 0.9601
B11 C3 1.724(11)
B11 B15 1.749(13)
B11 C4 1.766(11)
B11 B19 1.774(13)
B11 B12 1.798(13)
B11 H11B 0.9601
B12 C4 1.715(12)
B12 B15 1.752(13)
B12 B16 1.765(14)
B12 B13 1.781(12)
B12 H11C 0.9600
B13 C4 1.720(10)
B13 B17 1.798(12)
B13 B16 1.808(12)
B13 B14 1.810(11)
B13 H11D 0.9599
B14 C3 1.719(11)
B14 C4 1.748(11)
B14 B17 1.781(12)
B14 B18 1.786(12)
B14 H11E 0.9600
B15 B16 1.794(15)
B15 B19 1.799(13)
B15 B20 1.868(15)
B15 H11F 0.9599
B16 B17 1.827(14)
B16 B20 1.847(16)
B16 H11G 0.9599
B17 B18 1.775(13)
B17 B20 1.810(14)
B17 H11H 0.9600
B18 C3 1.714(11)
B18 B20 1.758(13)
B18 B19 1.813(13)
B18 H11I 0.9599
B19 C3 1.711(12)
B19 B20 1.776(15)
B19 H11J 0.9601
B20 H12B 0.9601
C1 C2 1.670(9)
C1 S1 1.838(7)
C2 S2 1.814(7)
C3 C4 1.676(9)
C3 S3 1.844(8)
C4 S4 1.783(7)
C5 C6 1.323(10)
C5 C7 1.484(10)
C5 S1 1.796(7)
C6 C9 1.541(10)
C6 S3 1.798(7)
C7 O1 1.197(8)
C7 O2 1.330(8)
C8 O2 1.489(8)
C8 H8A 0.9600
C8 H8B 0.9600
C8 H8C 0.9600
C9 O3 1.157(9)
C9 O4 1.326(9)
C10 O4 1.480(8)
C10 H10A 0.9600
C10 H10B 0.9600
C10 H10C 0.9600
C11 C16 1.377(9)
C11 C12 1.420(10)
C11 C17 1.602(10)
C11 Ru2 2.196(7)
C12 C13 1.390(9)
C12 Ru2 2.200(8)
C12 H12 0.9800
C13 C14 1.411(10)
C13 Ru2 2.208(7)
C13 H13 0.9800
C14 C15 1.396(10)
C14 C18 1.532(10)
C14 Ru2 2.203(7)
C15 C16 1.415(9)
C15 Ru2 2.176(6)
C15 H15 0.9800
C16 Ru2 2.160(6)
C16 H16 0.9800
C17 H17A 0.9600
C17 H17B 0.9600
C17 H17C 0.9600
C18 C19 1.541(10)
C18 C20 1.544(10)
C18 H18 0.9800
C19 H19A 0.9600
C19 H19B 0.9600
C19 H19C 0.9600
C20 H20A 0.9600
C20 H20B 0.9600
C20 H20C 0.9600
O5 H5B 0.8501
O5 H5C 0.8500
O6 H6D 0.8501
O6 H6A 0.8500
O7 H7B 0.8499
O7 H7C 0.8500
Ru1 S3 2.2429(16)
Ru1 S1 2.2484(16)
Ru1 S2 2.3692(16)
Ru1 S4 2.3811(15)
Ru1 Se1 2.5187(8)
Ru1 Se2 2.5354(8)
Ru2 S2 2.4082(16)
Ru2 Se2 2.4927(8)
Ru2 Se1 2.5149(8)
Se1 Se2 2.3042(9)
